data_4086643
loop_
_publ_author_name
'Behnia, Ava'
'Boyle, Paul D.'
'Blacquiere, Johanna M.'
'Puddephatt, Richard J.'

_publ_section_title
;
 Selective Oxygen Atom Insertion into an Aryl--Palladium Bond
;
_journal_issue 16
_journal_name_full Organometallics
_journal_page_first 2645
_journal_paper_doi 10.1021/acs.organomet.6b00387
_journal_volume 35
_journal_year 2016
_chemical_formula_sum 'C32 H41 N2 O0.5 Pd'
_chemical_formula_weight 568.07
_space_group_crystal_system orthorhombic
_space_group_IT_number 61
_space_group_name_Hall '-P 2ac 2ab'
_space_group_name_H-M_alt 'P b c a'
_symmetry_space_group_name_Hall '-P 2ac 2ab'
_symmetry_space_group_name_H-M 'P b c a'
_atom_sites_solution_hydrogens geom
_atom_sites_solution_primary dual
_atom_sites_solution_secondary difmap
_audit_creation_method SHELXL-2014/7
_cell_angle_alpha 90
_cell_angle_beta 90
_cell_angle_gamma 90
_cell_formula_units_Z 16
_cell_length_a 22.239(9)
_cell_length_b 21.009(7)
_cell_length_c 25.246(8)
_cell_measurement_reflns_used 9563
_cell_measurement_temperature 110
_cell_measurement_theta_max 28.24
_cell_measurement_theta_min 2.79
_cell_volume 11795(7)
_computing_cell_refinement SAINT
_computing_data_collection Apex2
_computing_data_reduction SAINT
_computing_molecular_graphics NRCVAX
_computing_publication_material cif2tables.py
_computing_structure_refinement SHELXL-2014
_computing_structure_solution SHELXT
_diffrn_ambient_temperature 110
_diffrn_detector 'CCD plate'
_diffrn_detector_type 'Bruker Apex2'
_diffrn_measured_fraction_theta_full 0.997
_diffrn_measured_fraction_theta_max 0.995
_diffrn_measurement_device '\k-geometry diffractometer'
_diffrn_measurement_device_type 'Bruker Kappa Axis Apex2'
_diffrn_measurement_method 'phi and omega scans'
_diffrn_radiation_type MoK\a
_diffrn_radiation_wavelength 0.71073
_diffrn_reflns_av_R_equivalents 0.0747
_diffrn_reflns_av_unetI/netI 0.0390
_diffrn_reflns_Laue_measured_fraction_full 0.997
_diffrn_reflns_Laue_measured_fraction_max 0.995
_diffrn_reflns_limit_h_max 29
_diffrn_reflns_limit_h_min -29
_diffrn_reflns_limit_k_max 28
_diffrn_reflns_limit_k_min -27
_diffrn_reflns_limit_l_max 33
_diffrn_reflns_limit_l_min -33
_diffrn_reflns_number 216309
_diffrn_reflns_point_group_measured_fraction_full 0.997
_diffrn_reflns_point_group_measured_fraction_max 0.995
_diffrn_reflns_theta_full 25.242
_diffrn_reflns_theta_max 28.349
_diffrn_reflns_theta_min 3.331
_diffrn_source 'sealed tube'
_exptl_absorpt_coefficient_mu 0.652
_exptl_absorpt_correction_T_max 0.7457
_exptl_absorpt_correction_T_min 0.6929
_exptl_absorpt_correction_type multi-scan
_exptl_absorpt_process_details SADABS
_exptl_crystal_colour orange
_exptl_crystal_density_diffrn 1.280
_exptl_crystal_description plate
_exptl_crystal_F_000 4752
_exptl_crystal_size_max 0.471
_exptl_crystal_size_mid 0.114
_exptl_crystal_size_min 0.058
_refine_diff_density_max 2.084
_refine_diff_density_min -1.557
_refine_diff_density_rms 0.100
_refine_ls_extinction_method none
_refine_ls_goodness_of_fit_ref 1.037
_refine_ls_hydrogen_treatment constr
_refine_ls_matrix_type full
_refine_ls_number_parameters 693
_refine_ls_number_reflns 14656
_refine_ls_number_restraints 259
_refine_ls_restrained_S_all 1.042
_refine_ls_R_factor_all 0.0866
_refine_ls_R_factor_gt 0.0540
_refine_ls_shift/su_max 0.003
_refine_ls_shift/su_mean 0.000
_refine_ls_structure_factor_coef Fsqd
_refine_ls_weighting_details 'w=1/[\s^2^(Fo^2^)+(0.0367P)^2^+44.4895P] where P=(Fo^2^+2Fc^2^)/3'
_refine_ls_weighting_scheme calc
_refine_ls_wR_factor_gt 0.1141
_refine_ls_wR_factor_ref 0.1305
_reflns_Friedel_coverage 0.000
_reflns_number_gt 10587
_reflns_number_total 14656
_reflns_threshold_expression 'I > 2\s(I)'
_cod_data_source_file om6b00387_si_003.cif
_cod_data_source_block complex_1
_cod_depositor_comments 'Adding full bibliography for 4086643--4086646.cif.'
_cod_original_formula_sum 'C32 H41 N2 O0.50 Pd'
_cod_database_code 4086643
_shelx_shelxl_version_number 2014/7
_shelx_space_group_comment
;
The symmetry employed for this shelxl refinement is uniquely defined
by the following loop, which should always be used as a source of
symmetry information in preference to the above space-group names.
They are only intended as comments.
;
_shelx_estimated_absorpt_t_min 0.749
_shelx_estimated_absorpt_t_max 0.963

loop_
_space_group_symop_operation_xyz
'x, y, z'
'-x+1/2, -y, z+1/2'
'-x, y+1/2, -z+1/2'
'x+1/2, -y+1/2, -z'
'-x, -y, -z'
'x-1/2, y, -z-1/2'
'x, -y-1/2, z-1/2'
'-x-1/2, y-1/2, z'

loop_
_atom_site_label
_atom_site_type_symbol
_atom_site_fract_x
_atom_site_fract_y
_atom_site_fract_z
_atom_site_U_iso_or_equiv
_atom_site_adp_type
_atom_site_occupancy
_atom_site_site_symmetry_order
_atom_site_calc_flag
_atom_site_refinement_flags_posn
_atom_site_refinement_flags_adp
_atom_site_refinement_flags_occupancy
_atom_site_disorder_assembly
_atom_site_disorder_group
Pd1 Pd 0.40603(2) 0.76475(2) 0.57024(2) 0.02810(8) Uani 1 1 d . . . . .
N1A N 0.48686(14) 0.81675(16) 0.59131(12) 0.0292(7) Uani 1 1 d . . . . .
N2A N 0.41719(15) 0.74336(17) 0.65170(12) 0.0315(7) Uani 1 1 d . . . . .
C1A C 0.39215(17) 0.7849(2) 0.49404(14) 0.0302(8) Uani 1 1 d . . . . .
C2A C 0.41130(18) 0.8399(2) 0.46810(15) 0.0333(9) Uani 1 1 d . . . . .
H2A H 0.4347 0.8703 0.4868 0.040 Uiso 1 1 calc R U . . .
C3A C 0.3966(2) 0.8510(2) 0.41501(16) 0.0399(10) Uani 1 1 d . . . . .
H3A H 0.4091 0.8893 0.3982 0.048 Uiso 1 1 calc R U . . .
C4A C 0.3638(2) 0.8065(3) 0.38709(16) 0.0454(11) Uani 1 1 d . . . . .
H4A H 0.3552 0.8133 0.3507 0.055 Uiso 1 1 calc R U . . .
C5A C 0.3435(2) 0.7520(3) 0.41203(16) 0.0447(12) Uani 1 1 d . . . . .
H5A H 0.3207 0.7218 0.3927 0.054 Uiso 1 1 calc R U . . .
C6A C 0.35631(18) 0.7410(2) 0.46575(15) 0.0357(9) Uani 1 1 d . . . . .
C7A C 0.33473(18) 0.6846(2) 0.49765(15) 0.0362(10) Uani 1 1 d . . . . .
C8A C 0.33400(18) 0.7092(2) 0.55507(15) 0.0339(9) Uani 1 1 d . . . . .
H8A1 H 0.3339 0.6726 0.5797 0.041 Uiso 1 1 calc R U . . .
H8A2 H 0.2967 0.7340 0.5611 0.041 Uiso 1 1 calc R U . . .
C9A C 0.3789(2) 0.6293(2) 0.49242(17) 0.0424(11) Uani 1 1 d . . . . .
H9A1 H 0.3807 0.6156 0.4554 0.064 Uiso 1 1 calc R U . . .
H9A2 H 0.3653 0.5937 0.5145 0.064 Uiso 1 1 calc R U . . .
H9A3 H 0.4189 0.6430 0.5040 0.064 Uiso 1 1 calc R U . . .
C10A C 0.2712(2) 0.6626(3) 0.48130(18) 0.0535(14) Uani 1 1 d . . . . .
H10A H 0.2432 0.6986 0.4837 0.080 Uiso 1 1 calc R U . . .
H10B H 0.2578 0.6285 0.5050 0.080 Uiso 1 1 calc R U . . .
H10C H 0.2721 0.6468 0.4448 0.080 Uiso 1 1 calc R U . . .
C11A C 0.52564(16) 0.85674(19) 0.56036(13) 0.0271(8) Uani 1 1 d . U . . .
C12A C 0.56627(17) 0.82852(19) 0.52524(14) 0.0288(8) Uani 1 1 d . U . . .
C13A C 0.60404(18) 0.8687(2) 0.49657(14) 0.0315(8) Uani 1 1 d . U . . .
H13A H 0.6319 0.8504 0.4725 0.038 Uiso 1 1 calc R U . . .
C14A C 0.60244(18) 0.9346(2) 0.50196(15) 0.0323(8) Uani 1 1 d . U . . .
C15A C 0.55973(18) 0.9604(2) 0.53608(15) 0.0317(8) Uani 1 1 d . U . . .
H15A H 0.5570 1.0054 0.5392 0.038 Uiso 1 1 calc R U . . .
C16A C 0.52091(17) 0.9225(2) 0.56575(14) 0.0296(8) Uani 1 1 d . U . . .
C17A C 0.5699(2) 0.7570(2) 0.52007(16) 0.0380(9) Uani 1 1 d . U . . .
H17A H 0.5855 0.7388 0.5530 0.057 Uiso 1 1 calc R U . . .
H17B H 0.5968 0.7459 0.4907 0.057 Uiso 1 1 calc R U . . .
H17C H 0.5297 0.7398 0.5131 0.057 Uiso 1 1 calc R U . . .
C18A C 0.6458(2) 0.9764(2) 0.47202(18) 0.0437(11) Uani 1 1 d . U . . .
H18A H 0.6342 1.0211 0.4764 0.066 Uiso 1 1 calc R U . . .
H18B H 0.6450 0.9652 0.4344 0.066 Uiso 1 1 calc R U . . .
H18C H 0.6865 0.9702 0.4859 0.066 Uiso 1 1 calc R U . . .
C19A C 0.4753(2) 0.9520(2) 0.60254(17) 0.0435(11) Uani 1 1 d . U . . .
H19A H 0.4879 0.9455 0.6393 0.065 Uiso 1 1 calc R U . . .
H19B H 0.4360 0.9319 0.5969 0.065 Uiso 1 1 calc R U . . .
H19C H 0.4722 0.9977 0.5953 0.065 Uiso 1 1 calc R U . . .
C20A C 0.5036(2) 0.8056(2) 0.63913(15) 0.0409(11) Uani 1 1 d . . . . .
H20A H 0.5405 0.8219 0.6523 0.049 Uiso 1 1 calc R U . . .
C21A C 0.4642(2) 0.7672(2) 0.67266(15) 0.0408(11) Uani 1 1 d . . . . .
H21A H 0.4734 0.7601 0.7089 0.049 Uiso 1 1 calc R U . . .
C22A C 0.37663(18) 0.7078(2) 0.68459(14) 0.0306(8) Uani 1 1 d . U . . .
C23A C 0.3837(2) 0.6423(2) 0.68846(18) 0.0409(10) Uani 1 1 d . U . . .
C24A C 0.3440(2) 0.6092(2) 0.72102(19) 0.0437(10) Uani 1 1 d . U . . .
H24A H 0.3484 0.5644 0.7245 0.052 Uiso 1 1 calc R U . . .
C25A C 0.29860(19) 0.6392(2) 0.74836(16) 0.0370(9) Uani 1 1 d . U . . .
C26A C 0.29117(19) 0.7038(2) 0.74193(15) 0.0345(9) Uani 1 1 d . U . . .
H26A H 0.2591 0.7246 0.7598 0.041 Uiso 1 1 calc R U . . .
C27A C 0.32957(18) 0.7397(2) 0.70974(15) 0.0323(8) Uani 1 1 d . U . . .
C28A C 0.4323(3) 0.6079(3) 0.6578(2) 0.0601(14) Uani 1 1 d . U . . .
H28A H 0.4276 0.5619 0.6626 0.090 Uiso 1 1 calc R U . . .
H28B H 0.4719 0.6211 0.6709 0.090 Uiso 1 1 calc R U . . .
H28C H 0.4289 0.6184 0.6201 0.090 Uiso 1 1 calc R U . . .
C29A C 0.2577(2) 0.6018(3) 0.78485(19) 0.0513(13) Uani 1 1 d . U . . .
H29A H 0.2670 0.5563 0.7819 0.077 Uiso 1 1 calc R U . . .
H29B H 0.2157 0.6091 0.7748 0.077 Uiso 1 1 calc R U . . .
H29C H 0.2640 0.6158 0.8215 0.077 Uiso 1 1 calc R U . . .
C30A C 0.3197(3) 0.8095(2) 0.7014(2) 0.0549(13) Uani 1 1 d . U . . .
H30A H 0.3559 0.8329 0.7119 0.082 Uiso 1 1 calc R U . . .
H30B H 0.2856 0.8237 0.7229 0.082 Uiso 1 1 calc R U . . .
H30C H 0.3112 0.8176 0.6639 0.082 Uiso 1 1 calc R U . . .
Pd2 Pd 0.56230(2) 0.69091(2) 0.29654(2) 0.03245(9) Uani 1 1 d . . . . .
N1B N 0.55637(14) 0.77860(16) 0.34077(12) 0.0293(7) Uani 1 1 d . . . . .
N2B N 0.50880(16) 0.66606(18) 0.36274(12) 0.0369(8) Uani 1 1 d . . . . .
C1B C 0.61096(18) 0.7128(2) 0.23279(14) 0.0315(9) Uani 1 1 d . . . . .
C2B C 0.61716(19) 0.7734(2) 0.21105(15) 0.0354(9) Uani 1 1 d . . . . .
H2B H 0.5994 0.8088 0.2284 0.042 Uiso 1 1 calc R U . . .
C3B C 0.6491(2) 0.7829(2) 0.16414(16) 0.0418(11) Uani 1 1 d . . . . .
H3B H 0.6524 0.8244 0.1496 0.050 Uiso 1 1 calc R U . . .
C4B C 0.6758(2) 0.7318(3) 0.13881(16) 0.0466(12) Uani 1 1 d . . . . .
H4B H 0.6982 0.7384 0.1072 0.056 Uiso 1 1 calc R U . . .
C5B C 0.6700(2) 0.6710(3) 0.15947(17) 0.0466(12) Uani 1 1 d . . . . .
H5B H 0.6886 0.6361 0.1421 0.056 Uiso 1 1 calc R U . . .
C6B C 0.63691(18) 0.6609(2) 0.20574(15) 0.0349(9) Uani 1 1 d . . . . .
C7B C 0.6264(2) 0.5971(2) 0.23049(18) 0.0432(11) Uani 1 1 d . . . . .
C8B C 0.5668(2) 0.6044(2) 0.26025(16) 0.0427(11) Uani 1 1 d . . . . .
H8B1 H 0.5632 0.5702 0.2871 0.051 Uiso 1 1 calc R U . . .
H8B2 H 0.5329 0.6000 0.2351 0.051 Uiso 1 1 calc R U . . .
C9B C 0.6778(3) 0.5836(2) 0.2704(2) 0.0615(16) Uani 1 1 d . . . . .
H9B1 H 0.7160 0.5803 0.2513 0.092 Uiso 1 1 calc R U . . .
H9B2 H 0.6697 0.5436 0.2889 0.092 Uiso 1 1 calc R U . . .
H9B3 H 0.6801 0.6184 0.2961 0.092 Uiso 1 1 calc R U . . .
C10B C 0.6228(2) 0.5429(3) 0.1894(2) 0.0534(13) Uani 1 1 d . . . . .
H10D H 0.5970 0.5560 0.1599 0.080 Uiso 1 1 calc R U . . .
H10E H 0.6059 0.5048 0.2062 0.080 Uiso 1 1 calc R U . . .
H10F H 0.6632 0.5334 0.1761 0.080 Uiso 1 1 calc R U . . .
C11B C 0.58656(19) 0.83828(19) 0.33183(15) 0.0329(9) Uani 1 1 d . U . . .
C12B C 0.6471(2) 0.8420(2) 0.34493(16) 0.0373(9) Uani 1 1 d . U . . .
C13B C 0.6758(3) 0.8995(2) 0.3367(2) 0.0542(13) Uani 1 1 d . U . . .
H13B H 0.7170 0.9035 0.3462 0.065 Uiso 1 1 calc R U . . .
C14B C 0.6463(3) 0.9515(3) 0.3150(2) 0.0659(15) Uani 1 1 d . U . . .
C15B C 0.5875(3) 0.9452(2) 0.3010(2) 0.0621(14) Uani 1 1 d . U . . .
H15B H 0.5675 0.9805 0.2853 0.074 Uiso 1 1 calc R U . . .
C16B C 0.5552(2) 0.8883(2) 0.30875(17) 0.0478(11) Uani 1 1 d . U . . .
C17B C 0.6801(2) 0.7855(2) 0.36649(17) 0.0414(10) Uani 1 1 d . U . . .
H17D H 0.7227 0.7960 0.3706 0.062 Uiso 1 1 calc R U . . .
H17E H 0.6759 0.7496 0.3420 0.062 Uiso 1 1 calc R U . . .
H17F H 0.6631 0.7738 0.4010 0.062 Uiso 1 1 calc R U . . .
C18B C 0.6784(4) 1.0151(3) 0.3087(3) 0.107(3) Uani 1 1 d . U . . .
H18D H 0.7196 1.0114 0.3220 0.161 Uiso 1 1 calc R U . . .
H18E H 0.6569 1.0479 0.3288 0.161 Uiso 1 1 calc R U . . .
H18F H 0.6793 1.0269 0.2712 0.161 Uiso 1 1 calc R U . . .
C19B C 0.4912(3) 0.8811(3) 0.2915(2) 0.0695(17) Uani 1 1 d . U . . .
H19D H 0.4873 0.8431 0.2692 0.104 Uiso 1 1 calc R U . . .
H19E H 0.4790 0.9187 0.2711 0.104 Uiso 1 1 calc R U . . .
H19F H 0.4653 0.8768 0.3227 0.104 Uiso 1 1 calc R U . . .
C20B C 0.52351(18) 0.7746(2) 0.38231(14) 0.0337(9) Uani 1 1 d . . . . .
H20B H 0.5173 0.8103 0.4048 0.040 Uiso 1 1 calc R U . . .
C21B C 0.49598(19) 0.7129(2) 0.39376(15) 0.0367(10) Uani 1 1 d . . . . .
H21B H 0.4696 0.7075 0.4230 0.044 Uiso 1 1 calc R U . . .
C22B C 0.4892(2) 0.6019(3) 0.37705(17) 0.0510(12) Uani 1 1 d . U . . .
C23B C 0.5226(3) 0.5681(2) 0.41436(19) 0.0584(13) Uani 1 1 d . U . . .
C24B C 0.5043(3) 0.5058(3) 0.4277(2) 0.0695(16) Uani 1 1 d . U . . .
H24B H 0.5259 0.4833 0.4542 0.083 Uiso 1 1 calc R U . . .
C25B C 0.4590(3) 0.4783(4) 0.4049(3) 0.0758(17) Uani 1 1 d . U . . .
C26B C 0.4251(3) 0.5098(3) 0.3681(3) 0.0823(19) Uani 1 1 d . U . . .
H26B H 0.3909 0.4894 0.3534 0.099 Uiso 1 1 calc R U . . .
C27B C 0.4409(3) 0.5755(4) 0.3507(2) 0.0848(19) Uani 1 1 d . U . . .
C28B C 0.5749(3) 0.5952(3) 0.4399(3) 0.088(2) Uani 1 1 d . U . . .
H28D H 0.5961 0.5620 0.4598 0.133 Uiso 1 1 calc R U . . .
H28E H 0.5623 0.6291 0.4641 0.133 Uiso 1 1 calc R U . . .
H28F H 0.6019 0.6130 0.4130 0.133 Uiso 1 1 calc R U . . .
C29B C 0.4375(4) 0.4100(3) 0.4191(3) 0.114(3) Uani 1 1 d . U . . .
H29D H 0.4280 0.3868 0.3865 0.172 Uiso 1 1 calc R U . . .
H29E H 0.4016 0.4125 0.4415 0.172 Uiso 1 1 calc R U . . .
H29F H 0.4695 0.3876 0.4383 0.172 Uiso 1 1 calc R U . . .
C30B C 0.4070(4) 0.6164(5) 0.3106(3) 0.126(3) Uani 1 1 d . U . . .
H30D H 0.3928 0.6553 0.3280 0.189 Uiso 1 1 calc R U . . .
H30E H 0.3726 0.5925 0.2968 0.189 Uiso 1 1 calc R U . . .
H30F H 0.4340 0.6276 0.2814 0.189 Uiso 1 1 calc R U . . .
C1S C 0.2669(4) 0.5001(5) 0.4101(3) 0.071(3) Uani 0.671(5) 1 d D . P A 1
H1S1 H 0.2631 0.4992 0.3714 0.106 Uiso 0.671(5) 1 calc R U P A 1
H1S2 H 0.2344 0.5258 0.4251 0.106 Uiso 0.671(5) 1 calc R U P A 1
H1S3 H 0.3058 0.5187 0.4198 0.106 Uiso 0.671(5) 1 calc R U P A 1
C2S C 0.2630(4) 0.4334(5) 0.4314(3) 0.070(3) Uani 0.671(5) 1 d D . P A 1
H2S1 H 0.2240 0.4143 0.4211 0.084 Uiso 0.671(5) 1 calc R U P A 1
H2S2 H 0.2955 0.4072 0.4158 0.084 Uiso 0.671(5) 1 calc R U P A 1
O1S O 0.2684(2) 0.4333(3) 0.4867(2) 0.0597(17) Uani 0.671(5) 1 d D . P A 1
C3S C 0.2595(3) 0.3717(3) 0.5163(3) 0.087(2) Uani 0.671(5) 1 d D . P A 1
H3S1 H 0.2223 0.3510 0.5034 0.104 Uiso 0.671(5) 1 calc R U P A 1
H3S2 H 0.2936 0.3430 0.5084 0.104 Uiso 0.671(5) 1 calc R U P A 1
C4S C 0.2555(5) 0.3792(6) 0.5687(4) 0.087(3) Uani 0.671(5) 1 d D . P A 1
H4S1 H 0.2498 0.3375 0.5855 0.130 Uiso 0.671(5) 1 calc R U P A 1
H4S2 H 0.2926 0.3987 0.5820 0.130 Uiso 0.671(5) 1 calc R U P A 1
H4S3 H 0.2212 0.4067 0.5770 0.130 Uiso 0.671(5) 1 calc R U P A 1
C1S' C 0.3052(8) 0.5087(8) 0.6016(6) 0.059(5) Uani 0.329(5) 1 d D . P A 2
H1S4 H 0.3019 0.5206 0.6391 0.089 Uiso 0.329(5) 1 calc R U P A 2
H1S5 H 0.3477 0.5062 0.5916 0.089 Uiso 0.329(5) 1 calc R U P A 2
H1S6 H 0.2850 0.5409 0.5798 0.089 Uiso 0.329(5) 1 calc R U P A 2
C2S' C 0.2756(8) 0.4447(7) 0.5929(5) 0.054(4) Uani 0.329(5) 1 d D . P A 2
H2S3 H 0.2955 0.4119 0.6149 0.065 Uiso 0.329(5) 1 calc R U P A 2
H2S4 H 0.2327 0.4468 0.6031 0.065 Uiso 0.329(5) 1 calc R U P A 2
O1S' O 0.2810(4) 0.4292(5) 0.5393(4) 0.048(3) Uani 0.329(5) 1 d D . P A 2
C3S' C 0.2595(3) 0.3717(3) 0.5163(3) 0.087(2) Uani 0.329(5) 1 d D . P A 2
H3S3 H 0.2779 0.3374 0.5377 0.104 Uiso 0.329(5) 1 calc R U P A 2
H3S4 H 0.2160 0.3708 0.5248 0.104 Uiso 0.329(5) 1 calc R U P A 2
C4S' C 0.2629(10) 0.3527(10) 0.4697(7) 0.084(7) Uani 0.329(5) 1 d D . P A 2
H4S4 H 0.2435 0.3109 0.4668 0.126 Uiso 0.329(5) 1 calc R U P A 2
H4S5 H 0.2425 0.3830 0.4463 0.126 Uiso 0.329(5) 1 calc R U P A 2
H4S6 H 0.3052 0.3492 0.4594 0.126 Uiso 0.329(5) 1 calc R U P A 2

loop_
_atom_site_aniso_label
_atom_site_aniso_U_11
_atom_site_aniso_U_22
_atom_site_aniso_U_33
_atom_site_aniso_U_23
_atom_site_aniso_U_13
_atom_site_aniso_U_12
Pd1 0.02365(14) 0.03705(17) 0.02359(12) 0.00141(12) -0.00501(10) -0.00546(13)
N1A 0.0252(16) 0.037(2) 0.0252(14) -0.0033(13) -0.0004(12) -0.0040(15)
N2A 0.0305(18) 0.036(2) 0.0276(15) -0.0005(13) -0.0026(12) -0.0048(15)
C1A 0.0231(19) 0.042(2) 0.0255(16) 0.0037(16) -0.0038(14) -0.0011(17)
C2A 0.029(2) 0.039(2) 0.0315(18) 0.0015(16) -0.0039(15) 0.0023(19)
C3A 0.039(2) 0.045(3) 0.035(2) 0.0085(18) -0.0033(17) 0.004(2)
C4A 0.040(3) 0.067(3) 0.0289(19) 0.010(2) -0.0100(17) 0.002(2)
C5A 0.036(2) 0.066(3) 0.033(2) 0.001(2) -0.0140(17) -0.010(2)
C6A 0.027(2) 0.051(3) 0.0294(18) 0.0042(17) -0.0089(15) -0.0046(19)
C7A 0.029(2) 0.049(3) 0.0310(18) 0.0019(18) -0.0090(15) -0.010(2)
C8A 0.026(2) 0.047(3) 0.0295(17) 0.0035(17) -0.0043(15) -0.0076(18)
C9A 0.045(3) 0.045(3) 0.037(2) 0.0002(19) -0.0028(18) -0.015(2)
C10A 0.039(3) 0.078(4) 0.043(2) 0.004(2) -0.012(2) -0.028(3)
C11A 0.0229(17) 0.034(2) 0.0239(15) -0.0031(14) -0.0012(13) -0.0031(15)
C12A 0.0271(19) 0.034(2) 0.0254(15) -0.0059(14) -0.0023(14) -0.0013(16)
C13A 0.030(2) 0.036(2) 0.0284(17) -0.0024(15) 0.0022(14) 0.0016(16)
C14A 0.031(2) 0.035(2) 0.0310(17) 0.0005(15) -0.0002(15) 0.0003(17)
C15A 0.033(2) 0.029(2) 0.0331(17) -0.0042(15) -0.0024(15) 0.0038(17)
C16A 0.0267(18) 0.035(2) 0.0269(16) -0.0069(14) -0.0021(14) 0.0028(16)
C17A 0.046(2) 0.035(2) 0.0337(19) -0.0090(16) 0.0002(18) -0.0012(19)
C18A 0.038(2) 0.045(3) 0.049(2) 0.009(2) 0.0089(19) 0.001(2)
C19A 0.037(2) 0.054(3) 0.039(2) -0.010(2) 0.0041(18) 0.009(2)
C20A 0.037(2) 0.057(3) 0.0287(18) 0.0003(19) -0.0068(16) -0.019(2)
C21A 0.039(2) 0.059(3) 0.0247(17) 0.0055(18) -0.0071(16) -0.013(2)
C22A 0.033(2) 0.032(2) 0.0262(16) 0.0006(14) -0.0066(14) -0.0076(16)
C23A 0.042(2) 0.032(2) 0.049(2) -0.0024(17) -0.0054(18) -0.0025(18)
C24A 0.045(2) 0.027(2) 0.058(2) 0.0050(19) -0.0092(19) -0.0056(19)
C25A 0.035(2) 0.039(2) 0.0380(19) 0.0069(17) -0.0095(16) -0.0100(18)
C26A 0.033(2) 0.037(2) 0.0331(18) 0.0028(15) 0.0013(15) -0.0021(17)
C27A 0.032(2) 0.032(2) 0.0322(17) 0.0048(15) -0.0026(15) -0.0030(17)
C28A 0.058(3) 0.046(3) 0.076(3) -0.010(3) 0.009(3) 0.007(3)
C29A 0.048(3) 0.052(3) 0.054(3) 0.018(2) -0.007(2) -0.019(2)
C30A 0.057(3) 0.034(2) 0.074(3) 0.012(2) 0.016(3) 0.004(2)
Pd2 0.04036(18) 0.03711(18) 0.01988(12) 0.00297(12) 0.00072(11) -0.00265(15)
N1B 0.0251(16) 0.0358(19) 0.0270(14) 0.0042(13) 0.0029(12) 0.0010(14)
N2B 0.040(2) 0.050(2) 0.0208(14) -0.0027(14) 0.0002(13) -0.0187(18)
C1B 0.028(2) 0.042(2) 0.0241(16) 0.0047(16) -0.0019(14) 0.0056(18)
C2B 0.035(2) 0.042(3) 0.0291(18) 0.0091(17) 0.0039(16) 0.0099(19)
C3B 0.044(3) 0.051(3) 0.0309(19) 0.0155(19) 0.0026(18) 0.007(2)
C4B 0.037(2) 0.072(4) 0.0310(19) 0.002(2) 0.0095(17) 0.008(2)
C5B 0.035(2) 0.065(3) 0.040(2) -0.009(2) 0.0026(18) 0.023(2)
C6B 0.030(2) 0.045(3) 0.0293(18) -0.0011(17) -0.0042(15) 0.0159(19)
C7B 0.048(3) 0.039(3) 0.043(2) -0.0009(19) -0.020(2) 0.006(2)
C8B 0.056(3) 0.043(3) 0.0301(19) 0.0008(17) -0.0112(19) -0.004(2)
C9B 0.075(4) 0.038(3) 0.072(3) 0.002(2) -0.044(3) 0.004(3)
C10B 0.049(3) 0.050(3) 0.062(3) -0.019(2) -0.016(2) 0.014(3)
C11B 0.041(2) 0.028(2) 0.0297(17) 0.0023(15) 0.0163(15) 0.0053(17)
C12B 0.042(2) 0.032(2) 0.0378(19) -0.0058(16) 0.0179(17) -0.0014(18)
C13B 0.057(3) 0.042(3) 0.063(3) -0.014(2) 0.036(2) -0.012(2)
C14B 0.090(4) 0.035(3) 0.073(3) -0.001(2) 0.055(3) -0.003(3)
C15B 0.095(3) 0.032(2) 0.060(3) 0.011(2) 0.054(3) 0.021(2)
C16B 0.062(3) 0.042(2) 0.040(2) 0.0161(18) 0.0273(19) 0.018(2)
C17B 0.032(2) 0.048(3) 0.044(2) -0.0045(19) 0.0057(18) 0.001(2)
C18B 0.146(7) 0.042(3) 0.134(6) -0.006(3) 0.091(5) -0.019(4)
C19B 0.059(3) 0.091(4) 0.058(3) 0.039(3) 0.017(2) 0.029(3)
C20B 0.030(2) 0.044(3) 0.0271(17) 0.0011(16) 0.0044(15) 0.0021(19)
C21B 0.034(2) 0.052(3) 0.0237(17) 0.0003(17) 0.0017(15) -0.010(2)
C22B 0.061(3) 0.058(3) 0.035(2) -0.0207(19) 0.0193(18) -0.030(2)
C23B 0.093(4) 0.039(3) 0.042(2) -0.0043(19) 0.030(2) -0.004(2)
C24B 0.094(4) 0.051(3) 0.064(3) -0.012(2) 0.027(3) -0.013(3)
C25B 0.077(4) 0.091(4) 0.060(3) -0.014(3) 0.029(3) -0.019(3)
C26B 0.076(4) 0.077(4) 0.094(4) -0.032(3) -0.007(3) -0.040(3)
C27B 0.093(4) 0.113(5) 0.048(3) -0.019(3) 0.001(3) -0.054(4)
C28B 0.101(5) 0.049(4) 0.115(5) 0.026(4) -0.021(4) 0.003(3)
C29B 0.151(7) 0.064(4) 0.128(6) -0.023(4) 0.077(6) -0.047(4)
C30B 0.090(5) 0.177(8) 0.111(6) 0.008(5) -0.043(5) -0.073(5)
C1S 0.063(6) 0.093(8) 0.056(5) -0.016(5) -0.008(4) -0.012(5)
C2S 0.052(5) 0.086(7) 0.072(6) -0.044(5) -0.005(4) 0.003(5)
O1S 0.054(3) 0.061(4) 0.064(3) -0.021(3) -0.013(3) 0.003(3)
C3S 0.056(4) 0.049(4) 0.154(8) -0.023(5) -0.028(4) 0.001(3)
C4S 0.093(8) 0.082(8) 0.085(7) 0.013(6) -0.032(6) 0.005(6)
C1S' 0.057(10) 0.073(12) 0.047(8) -0.008(8) -0.001(7) -0.014(9)
C2S' 0.055(10) 0.061(11) 0.047(8) 0.007(7) 0.000(7) -0.005(8)
O1S' 0.042(6) 0.059(7) 0.042(5) -0.011(5) -0.006(4) -0.008(5)
C3S' 0.056(4) 0.049(4) 0.154(8) -0.023(5) -0.028(4) 0.001(3)
C4S' 0.089(16) 0.087(16) 0.077(13) -0.026(12) 0.004(11) -0.032(13)

loop_
_atom_type_symbol
_atom_type_description
_atom_type_scat_dispersion_real
_atom_type_scat_dispersion_imag
_atom_type_scat_source
C C 0.0033 0.0016 'International Tables Vol C Tables 4.2.6.8 and 6.1.1.4'
H H 0.0000 0.0000 'International Tables Vol C Tables 4.2.6.8 and 6.1.1.4'
N N 0.0061 0.0033 'International Tables Vol C Tables 4.2.6.8 and 6.1.1.4'
O O 0.0106 0.0060 'International Tables Vol C Tables 4.2.6.8 and 6.1.1.4'
Pd Pd -0.9988 1.0072 'International Tables Vol C Tables 4.2.6.8 and 6.1.1.4'

loop_
_geom_angle_atom_site_label_1
_geom_angle_atom_site_label_2
_geom_angle_atom_site_label_3
_geom_angle
C1A Pd1 C8A 79.42(16)
C1A Pd1 N2A 177.82(14)
C8A Pd1 N2A 98.89(14)
C1A Pd1 N1A 104.96(14)
C8A Pd1 N1A 174.33(15)
N2A Pd1 N1A 76.82(12)
C20A N1A C11A 116.4(3)
C20A N1A Pd1 112.2(3)
C11A N1A Pd1 131.2(2)
C21A N2A C22A 118.7(3)
C21A N2A Pd1 114.6(3)
C22A N2A Pd1 126.7(2)
C2A C1A C6A 118.4(3)
C2A C1A Pd1 125.5(3)
C6A C1A Pd1 115.9(3)
C1A C2A C3A 121.1(4)
C1A C2A H2A 119.5
C3A C2A H2A 119.5
C4A C3A C2A 120.0(4)
C4A C3A H3A 120.0
C2A C3A H3A 120.0
C3A C4A C5A 120.1(4)
C3A C4A H4A 120.0
C5A C4A H4A 120.0
C4A C5A C6A 120.7(4)
C4A C5A H5A 119.7
C6A C5A H5A 119.7
C5A C6A C1A 119.7(4)
C5A C6A C7A 125.4(4)
C1A C6A C7A 114.9(3)
C6A C7A C9A 110.3(4)
C6A C7A C8A 104.0(3)
C9A C7A C8A 110.1(3)
C6A C7A C10A 112.5(4)
C9A C7A C10A 109.7(4)
C8A C7A C10A 110.1(4)
C7A C8A Pd1 111.4(3)
C7A C8A H8A1 109.4
Pd1 C8A H8A1 109.4
C7A C8A H8A2 109.4
Pd1 C8A H8A2 109.4
H8A1 C8A H8A2 108.0
C7A C9A H9A1 109.5
C7A C9A H9A2 109.5
H9A1 C9A H9A2 109.5
C7A C9A H9A3 109.5
H9A1 C9A H9A3 109.5
H9A2 C9A H9A3 109.5
C7A C10A H10A 109.5
C7A C10A H10B 109.5
H10A C10A H10B 109.5
C7A C10A H10C 109.5
H10A C10A H10C 109.5
H10B C10A H10C 109.5
C16A C11A C12A 122.1(4)
C16A C11A N1A 118.8(3)
C12A C11A N1A 119.0(4)
C13A C12A C11A 117.5(4)
C13A C12A C17A 121.7(4)
C11A C12A C17A 120.7(4)
C14A C13A C12A 122.4(4)
C14A C13A H13A 118.8
C12A C13A H13A 118.8
C13A C14A C15A 117.7(4)
C13A C14A C18A 121.0(4)
C15A C14A C18A 121.3(4)
C14A C15A C16A 122.2(4)
C14A C15A H15A 118.9
C16A C15A H15A 118.9
C15A C16A C11A 117.9(3)
C15A C16A C19A 120.9(4)
C11A C16A C19A 121.2(4)
C12A C17A H17A 109.5
C12A C17A H17B 109.5
H17A C17A H17B 109.5
C12A C17A H17C 109.5
H17A C17A H17C 109.5
H17B C17A H17C 109.5
C14A C18A H18A 109.5
C14A C18A H18B 109.5
H18A C18A H18B 109.5
C14A C18A H18C 109.5
H18A C18A H18C 109.5
H18B C18A H18C 109.5
C16A C19A H19A 109.5
C16A C19A H19B 109.5
H19A C19A H19B 109.5
C16A C19A H19C 109.5
H19A C19A H19C 109.5
H19B C19A H19C 109.5
N1A C20A C21A 118.2(4)
N1A C20A H20A 120.9
C21A C20A H20A 120.9
N2A C21A C20A 117.9(3)
N2A C21A H21A 121.1
C20A C21A H21A 121.1
C23A C22A C27A 121.9(4)
C23A C22A N2A 119.0(4)
C27A C22A N2A 119.1(4)
C22A C23A C24A 117.7(4)
C22A C23A C28A 121.3(4)
C24A C23A C28A 121.0(4)
C25A C24A C23A 122.1(4)
C25A C24A H24A 118.9
C23A C24A H24A 118.9
C24A C25A C26A 118.7(4)
C24A C25A C29A 120.5(4)
C26A C25A C29A 120.7(4)
C25A C26A C27A 121.7(4)
C25A C26A H26A 119.1
C27A C26A H26A 119.1
C22A C27A C26A 117.7(4)
C22A C27A C30A 121.0(4)
C26A C27A C30A 121.3(4)
C23A C28A H28A 109.5
C23A C28A H28B 109.5
H28A C28A H28B 109.5
C23A C28A H28C 109.5
H28A C28A H28C 109.5
H28B C28A H28C 109.5
C25A C29A H29A 109.5
C25A C29A H29B 109.5
H29A C29A H29B 109.5
C25A C29A H29C 109.5
H29A C29A H29C 109.5
H29B C29A H29C 109.5
C27A C30A H30A 109.5
C27A C30A H30B 109.5
H30A C30A H30B 109.5
C27A C30A H30C 109.5
H30A C30A H30C 109.5
H30B C30A H30C 109.5
C1B Pd2 C8B 79.43(18)
C1B Pd2 N2B 178.25(15)
C8B Pd2 N2B 99.34(17)
C1B Pd2 N1B 104.69(15)
C8B Pd2 N1B 175.48(15)
N2B Pd2 N1B 76.57(13)
C20B N1B C11B 116.8(3)
C20B N1B Pd2 113.7(3)
C11B N1B Pd2 129.3(2)
C21B N2B C22B 119.1(3)
C21B N2B Pd2 114.6(3)
C22B N2B Pd2 126.2(3)
C2B C1B C6B 118.4(4)
C2B C1B Pd2 125.7(3)
C6B C1B Pd2 115.7(3)
C1B C2B C3B 121.0(4)
C1B C2B H2B 119.5
C3B C2B H2B 119.5
C4B C3B C2B 120.0(4)
C4B C3B H3B 120.0
C2B C3B H3B 120.0
C3B C4B C5B 120.0(4)
C3B C4B H4B 120.0
C5B C4B H4B 120.0
C4B C5B C6B 120.3(4)
C4B C5B H5B 119.8
C6B C5B H5B 119.8
C5B C6B C1B 120.1(4)
C5B C6B C7B 124.6(4)
C1B C6B C7B 115.2(4)
C6B C7B C8B 104.5(4)
C6B C7B C10B 112.9(4)
C8B C7B C10B 111.0(4)
C6B C7B C9B 108.7(4)
C8B C7B C9B 109.8(4)
C10B C7B C9B 109.9(4)
C7B C8B Pd2 110.6(3)
C7B C8B H8B1 109.5
Pd2 C8B H8B1 109.5
C7B C8B H8B2 109.5
Pd2 C8B H8B2 109.5
H8B1 C8B H8B2 108.1
C7B C9B H9B1 109.5
C7B C9B H9B2 109.5
H9B1 C9B H9B2 109.5
C7B C9B H9B3 109.5
H9B1 C9B H9B3 109.5
H9B2 C9B H9B3 109.5
C7B C10B H10D 109.5
C7B C10B H10E 109.5
H10D C10B H10E 109.5
C7B C10B H10F 109.5
H10D C10B H10F 109.5
H10E C10B H10F 109.5
C12B C11B C16B 122.9(4)
C12B C11B N1B 117.6(4)
C16B C11B N1B 119.4(4)
C13B C12B C11B 117.5(5)
C13B C12B C17B 121.4(5)
C11B C12B C17B 121.1(4)
C12B C13B C14B 121.9(6)
C12B C13B H13B 119.0
C14B C13B H13B 119.0
C15B C14B C13B 118.7(5)
C15B C14B C18B 120.6(6)
C13B C14B C18B 120.7(7)
C14B C15B C16B 122.5(5)
C14B C15B H15B 118.8
C16B C15B H15B 118.8
C11B C16B C15B 116.4(5)
C11B C16B C19B 121.5(5)
C15B C16B C19B 122.1(5)
C12B C17B H17D 109.5
C12B C17B H17E 109.5
H17D C17B H17E 109.5
C12B C17B H17F 109.5
H17D C17B H17F 109.5
H17E C17B H17F 109.5
C14B C18B H18D 109.5
C14B C18B H18E 109.5
H18D C18B H18E 109.5
C14B C18B H18F 109.5
H18D C18B H18F 109.5
H18E C18B H18F 109.5
C16B C19B H19D 109.5
C16B C19B H19E 109.5
H19D C19B H19E 109.5
C16B C19B H19F 109.5
H19D C19B H19F 109.5
H19E C19B H19F 109.5
N1B C20B C21B 117.3(4)
N1B C20B H20B 121.4
C21B C20B H20B 121.4
N2B C21B C20B 117.6(4)
N2B C21B H21B 121.2
C20B C21B H21B 121.2
C27B C22B C23B 122.3(6)
C27B C22B N2B 118.9(6)
C23B C22B N2B 118.6(4)
C22B C23B C24B 118.7(6)
C22B C23B C28B 121.8(5)
C24B C23B C28B 119.5(6)
C25B C24B C23B 122.2(7)
C25B C24B H24B 118.9
C23B C24B H24B 118.9
C24B C25B C26B 121.0(7)
C24B C25B C29B 123.3(8)
C26B C25B C29B 115.7(7)
C25B C26B C27B 121.2(6)
C25B C26B H26B 119.4
C27B C26B H26B 119.4
C22B C27B C26B 114.4(7)
C22B C27B C30B 118.5(6)
C26B C27B C30B 127.0(6)
C23B C28B H28D 109.5
C23B C28B H28E 109.5
H28D C28B H28E 109.5
C23B C28B H28F 109.5
H28D C28B H28F 109.5
H28E C28B H28F 109.5
C25B C29B H29D 109.5
C25B C29B H29E 109.5
H29D C29B H29E 109.5
C25B C29B H29F 109.5
H29D C29B H29F 109.5
H29E C29B H29F 109.5
C27B C30B H30D 109.5
C27B C30B H30E 109.5
H30D C30B H30E 109.5
C27B C30B H30F 109.5
H30D C30B H30F 109.5
H30E C30B H30F 109.5
C2S C1S H1S1 109.5
C2S C1S H1S2 109.5
H1S1 C1S H1S2 109.5
C2S C1S H1S3 109.5
H1S1 C1S H1S3 109.5
H1S2 C1S H1S3 109.5
O1S C2S C1S 110.7(7)
O1S C2S H2S1 109.5
C1S C2S H2S1 109.5
O1S C2S H2S2 109.5
C1S C2S H2S2 109.5
H2S1 C2S H2S2 108.1
C2S O1S C3S 118.9(6)
C4S C3S O1S 113.5(7)
C4S C3S H3S1 108.9
O1S C3S H3S1 108.9
C4S C3S H3S2 108.9
O1S C3S H3S2 108.9
H3S1 C3S H3S2 107.7
C3S C4S H4S1 109.5
C3S C4S H4S2 109.5
H4S1 C4S H4S2 109.5
C3S C4S H4S3 109.5
H4S1 C4S H4S3 109.5
H4S2 C4S H4S3 109.5
C2S' C1S' H1S4 109.5
C2S' C1S' H1S5 109.5
H1S4 C1S' H1S5 109.5
C2S' C1S' H1S6 109.5
H1S4 C1S' H1S6 109.5
H1S5 C1S' H1S6 109.5
O1S' C2S' C1S' 108.2(11)
O1S' C2S' H2S3 110.1
C1S' C2S' H2S3 110.1
O1S' C2S' H2S4 110.1
C1S' C2S' H2S4 110.1
H2S3 C2S' H2S4 108.4
C2S' O1S' C3S' 124.4(10)
C4S' C3S' O1S' 129.6(12)
C4S' C3S' H3S3 104.9
O1S' C3S' H3S3 104.9
C4S' C3S' H3S4 104.9
O1S' C3S' H3S4 104.9
H3S3 C3S' H3S4 105.8
C3S' C4S' H4S4 109.5
C3S' C4S' H4S5 109.5
H4S4 C4S' H4S5 109.5
C3S' C4S' H4S6 109.5
H4S4 C4S' H4S6 109.5
H4S5 C4S' H4S6 109.5

loop_
_geom_bond_atom_site_label_1
_geom_bond_atom_site_label_2
_geom_bond_distance
Pd1 C1A 1.994(4)
Pd1 C8A 2.018(4)
Pd1 N2A 2.119(3)
Pd1 N1A 2.170(3)
N1A C20A 1.285(5)
N1A C11A 1.435(5)
N2A C21A 1.274(5)
N2A C22A 1.435(5)
C1A C2A 1.395(6)
C1A C6A 1.412(6)
C2A C3A 1.400(5)
C2A H2A 0.9500
C3A C4A 1.380(7)
C3A H3A 0.9500
C4A C5A 1.382(7)
C4A H4A 0.9500
C5A C6A 1.405(5)
C5A H5A 0.9500
C6A C7A 1.511(6)
C7A C9A 1.527(7)
C7A C8A 1.539(5)
C7A C10A 1.544(6)
C8A H8A1 0.9900
C8A H8A2 0.9900
C9A H9A1 0.9800
C9A H9A2 0.9800
C9A H9A3 0.9800
C10A H10A 0.9800
C10A H10B 0.9800
C10A H10C 0.9800
C11A C16A 1.393(6)
C11A C12A 1.398(5)
C12A C13A 1.393(6)
C12A C17A 1.511(6)
C13A C14A 1.391(6)
C13A H13A 0.9500
C14A C15A 1.392(5)
C14A C18A 1.509(6)
C15A C16A 1.392(6)
C15A H15A 0.9500
C16A C19A 1.508(5)
C17A H17A 0.9800
C17A H17B 0.9800
C17A H17C 0.9800
C18A H18A 0.9800
C18A H18B 0.9800
C18A H18C 0.9800
C19A H19A 0.9800
C19A H19B 0.9800
C19A H19C 0.9800
C20A C21A 1.460(6)
C20A H20A 0.9500
C21A H21A 0.9500
C22A C23A 1.389(6)
C22A C27A 1.395(6)
C23A C24A 1.393(6)
C23A C28A 1.513(7)
C24A C25A 1.376(7)
C24A H24A 0.9500
C25A C26A 1.378(6)
C25A C29A 1.514(6)
C26A C27A 1.399(5)
C26A H26A 0.9500
C27A C30A 1.499(6)
C28A H28A 0.9800
C28A H28B 0.9800
C28A H28C 0.9800
C29A H29A 0.9800
C29A H29B 0.9800
C29A H29C 0.9800
C30A H30A 0.9800
C30A H30B 0.9800
C30A H30C 0.9800
Pd2 C1B 1.993(4)
Pd2 C8B 2.039(5)
Pd2 N2B 2.117(3)
Pd2 N1B 2.158(3)
N1B C20B 1.281(5)
N1B C11B 1.440(5)
N2B C21B 1.289(5)
N2B C22B 1.462(6)
C1B C2B 1.393(6)
C1B C6B 1.411(6)
C2B C3B 1.395(5)
C2B H2B 0.9500
C3B C4B 1.383(7)
C3B H3B 0.9500
C4B C5B 1.385(7)
C4B H4B 0.9500
C5B C6B 1.397(6)
C5B H5B 0.9500
C6B C7B 1.496(6)
C7B C8B 1.532(7)
C7B C10B 1.542(6)
C7B C9B 1.549(6)
C8B H8B1 0.9900
C8B H8B2 0.9900
C9B H9B1 0.9800
C9B H9B2 0.9800
C9B H9B3 0.9800
C10B H10D 0.9800
C10B H10E 0.9800
C10B H10F 0.9800
C11B C12B 1.388(6)
C11B C16B 1.390(6)
C12B C13B 1.382(6)
C12B C17B 1.498(6)
C13B C14B 1.388(8)
C13B H13B 0.9500
C14B C15B 1.361(9)
C14B C18B 1.523(8)
C15B C16B 1.407(7)
C15B H15B 0.9500
C16B C19B 1.496(8)
C17B H17D 0.9800
C17B H17E 0.9800
C17B H17F 0.9800
C18B H18D 0.9800
C18B H18E 0.9800
C18B H18F 0.9800
C19B H19D 0.9800
C19B H19E 0.9800
C19B H19F 0.9800
C20B C21B 1.463(6)
C20B H20B 0.9500
C21B H21B 0.9500
C22B C27B 1.381(7)
C22B C23B 1.394(8)
C23B C24B 1.411(8)
C23B C28B 1.448(9)
C24B C25B 1.294(9)
C24B H24B 0.9500
C25B C26B 1.367(10)
C25B C29B 1.555(9)
C26B C27B 1.491(10)
C26B H26B 0.9500
C27B C30B 1.525(11)
C28B H28D 0.9800
C28B H28E 0.9800
C28B H28F 0.9800
C29B H29D 0.9800
C29B H29E 0.9800
C29B H29F 0.9800
C30B H30D 0.9800
C30B H30E 0.9800
C30B H30F 0.9800
C1S C2S 1.503(12)
C1S H1S1 0.9800
C1S H1S2 0.9800
C1S H1S3 0.9800
C2S O1S 1.403(9)
C2S H2S1 0.9900
C2S H2S2 0.9900
O1S C3S 1.506(9)
C3S C4S 1.334(11)
C3S H3S1 0.9900
C3S H3S2 0.9900
C4S H4S1 0.9800
C4S H4S2 0.9800
C4S H4S3 0.9800
C1S' C2S' 1.513(17)
C1S' H1S4 0.9800
C1S' H1S5 0.9800
C1S' H1S6 0.9800
C2S' O1S' 1.398(14)
C2S' H2S3 0.9900
C2S' H2S4 0.9900
O1S' C3S' 1.422(10)
C3S' C4S' 1.244(15)
C3S' H3S3 0.9900
C3S' H3S4 0.9900
C4S' H4S4 0.9800
C4S' H4S5 0.9800
C4S' H4S6 0.9800

loop_
_geom_torsion_atom_site_label_1
_geom_torsion_atom_site_label_2
_geom_torsion_atom_site_label_3
_geom_torsion_atom_site_label_4
_geom_torsion
C6A C1A C2A C3A -1.3(6)
Pd1 C1A C2A C3A -176.7(3)
C1A C2A C3A C4A -1.6(7)
C2A C3A C4A C5A 2.5(7)
C3A C4A C5A C6A -0.6(7)
C4A C5A C6A C1A -2.3(7)
C4A C5A C6A C7A 177.7(4)
C2A C1A C6A C5A 3.2(6)
Pd1 C1A C6A C5A 179.0(3)
C2A C1A C6A C7A -176.8(4)
Pd1 C1A C6A C7A -1.0(5)
C5A C6A C7A C9A 87.9(5)
C1A C6A C7A C9A -92.1(4)
C5A C6A C7A C8A -154.1(4)
C1A C6A C7A C8A 25.9(5)
C5A C6A C7A C10A -35.0(6)
C1A C6A C7A C10A 145.0(4)
C6A C7A C8A Pd1 -40.0(4)
C9A C7A C8A Pd1 78.2(4)
C10A C7A C8A Pd1 -160.7(3)
C20A N1A C11A C16A -82.4(5)
Pd1 N1A C11A C16A 102.6(4)
C20A N1A C11A C12A 98.5(5)
Pd1 N1A C11A C12A -76.5(4)
C16A C11A C12A C13A 2.2(5)
N1A C11A C12A C13A -178.8(3)
C16A C11A C12A C17A -179.5(4)
N1A C11A C12A C17A -0.5(5)
C11A C12A C13A C14A 0.1(6)
C17A C12A C13A C14A -178.2(4)
C12A C13A C14A C15A -2.3(6)
C12A C13A C14A C18A 177.3(4)
C13A C14A C15A C16A 2.4(6)
C18A C14A C15A C16A -177.3(4)
C14A C15A C16A C11A -0.2(6)
C14A C15A C16A C19A 179.8(4)
C12A C11A C16A C15A -2.2(5)
N1A C11A C16A C15A 178.8(3)
C12A C11A C16A C19A 177.9(4)
N1A C11A C16A C19A -1.1(5)
C11A N1A C20A C21A 177.7(4)
Pd1 N1A C20A C21A -6.4(6)
C22A N2A C21A C20A -177.3(4)
Pd1 N2A C21A C20A 0.4(6)
N1A C20A C21A N2A 4.3(7)
C21A N2A C22A C23A -92.5(5)
Pd1 N2A C22A C23A 90.2(4)
C21A N2A C22A C27A 90.4(5)
Pd1 N2A C22A C27A -86.9(4)
C27A C22A C23A C24A -3.6(6)
N2A C22A C23A C24A 179.5(4)
C27A C22A C23A C28A 175.5(4)
N2A C22A C23A C28A -1.4(6)
C22A C23A C24A C25A 0.6(7)
C28A C23A C24A C25A -178.5(5)
C23A C24A C25A C26A 2.1(7)
C23A C24A C25A C29A -177.8(4)
C24A C25A C26A C27A -2.0(6)
C29A C25A C26A C27A 177.9(4)
C23A C22A C27A C26A 3.7(6)
N2A C22A C27A C26A -179.4(3)
C23A C22A C27A C30A -174.8(4)
N2A C22A C27A C30A 2.1(6)
C25A C26A C27A C22A -0.8(6)
C25A C26A C27A C30A 177.7(4)
C6B C1B C2B C3B -1.0(6)
Pd2 C1B C2B C3B -175.6(3)
C1B C2B C3B C4B -0.8(7)
C2B C3B C4B C5B 1.2(7)
C3B C4B C5B C6B 0.3(7)
C4B C5B C6B C1B -2.3(7)
C4B C5B C6B C7B 178.2(4)
C2B C1B C6B C5B 2.6(6)
Pd2 C1B C6B C5B 177.7(3)
C2B C1B C6B C7B -177.9(4)
Pd2 C1B C6B C7B -2.8(5)
C5B C6B C7B C8B -152.8(4)
C1B C6B C7B C8B 27.7(5)
C5B C6B C7B C10B -32.1(6)
C1B C6B C7B C10B 148.4(4)
C5B C6B C7B C9B 90.1(5)
C1B C6B C7B C9B -89.5(5)
C6B C7B C8B Pd2 -40.3(4)
C10B C7B C8B Pd2 -162.3(3)
C9B C7B C8B Pd2 76.1(4)
C20B N1B C11B C12B 101.1(4)
Pd2 N1B C11B C12B -74.6(4)
C20B N1B C11B C16B -81.5(5)
Pd2 N1B C11B C16B 102.7(4)
C16B C11B C12B C13B 3.3(6)
N1B C11B C12B C13B -179.5(4)
C16B C11B C12B C17B -176.0(4)
N1B C11B C12B C17B 1.3(5)
C11B C12B C13B C14B -1.5(6)
C17B C12B C13B C14B 177.7(4)
C12B C13B C14B C15B -0.8(7)
C12B C13B C14B C18B 177.3(5)
C13B C14B C15B C16B 1.5(7)
C18B C14B C15B C16B -176.6(5)
C12B C11B C16B C15B -2.5(6)
N1B C11B C16B C15B -179.8(4)
C12B C11B C16B C19B 175.4(4)
N1B C11B C16B C19B -1.8(6)
C14B C15B C16B C11B 0.1(7)
C14B C15B C16B C19B -177.8(5)
C11B N1B C20B C21B -175.9(4)
Pd2 N1B C20B C21B 0.5(5)
C22B N2B C21B C20B 171.4(4)
Pd2 N2B C21B C20B -5.1(5)
N1B C20B C21B N2B 3.1(6)
C21B N2B C22B C27B 104.5(5)
Pd2 N2B C22B C27B -79.5(6)
C21B N2B C22B C23B -79.7(6)
Pd2 N2B C22B C23B 96.3(4)
C27B C22B C23B C24B -3.5(8)
N2B C22B C23B C24B -179.1(4)
C27B C22B C23B C28B 177.0(6)
N2B C22B C23B C28B 1.4(8)
C22B C23B C24B C25B 2.7(8)
C28B C23B C24B C25B -177.7(6)
C23B C24B C25B C26B -2.7(10)
C23B C24B C25B C29B -179.5(5)
C24B C25B C26B C27B 3.3(10)
C29B C25B C26B C27B -179.7(6)
C23B C22B C27B C26B 3.9(8)
N2B C22B C27B C26B 179.5(5)
C23B C22B C27B C30B 179.9(6)
N2B C22B C27B C30B -4.6(9)
C25B C26B C27B C22B -3.8(10)
C25B C26B C27B C30B -179.3(8)
C1S C2S O1S C3S 174.0(6)
C2S O1S C3S C4S -169.3(8)
C1S' C2S' O1S' C3S' 178.7(11)
C2S' O1S' C3S' C4S' -178.5(18)
